data_7120247
loop_
_publ_author_name
'Tsuchiya, Mizuho'
'Sakamoto, Ryota'
'Shimada, Masaki'
'Yamanoi, Yoshinori'
'Hattori, Yohei'
'Sugimoto, Kunihisa'
'Nishibori, Eiji'
'Nishihara, Hiroshi'

_publ_section_title
;
 \b-IminoBODIPY oligomers: Facilely accessible \p-conjugated luminescent
 BODIPY arrays
;
_journal_name_full 'Chem. Commun.'
_journal_paper_doi 10.1039/C7CC03279J
_journal_year 2017
_chemical_formula_moiety 'C24 H25 B F2 N2 O2'
_chemical_formula_sum 'C24 H25 B F2 N2 O2'
_chemical_formula_weight 422.28
_space_group_crystal_system monoclinic
_space_group_IT_number 14
_space_group_name_Hall '-P 2ybc'
_space_group_name_H-M_alt 'P 1 21/c 1'
_symmetry_space_group_name_Hall '-P 2ybc'
_symmetry_space_group_name_H-M 'P 1 21/c 1'
_atom_sites_solution_hydrogens geom
_atom_sites_solution_primary direct
_atom_sites_solution_secondary difmap
_audit_update_record
;
2017-01-16 deposited with the CCDC.
2017-06-08 downloaded from the CCDC.
;
_cell_angle_alpha 90.0000
_cell_angle_beta 108.360(4)
_cell_angle_gamma 90.0000
_cell_formula_units_Z 4
_cell_length_a 17.216(7)
_cell_length_b 8.430(3)
_cell_length_c 15.356(6)
_cell_measurement_reflns_used 4953
_cell_measurement_temperature 93
_cell_measurement_theta_max 27.50
_cell_measurement_theta_min 3.10
_cell_volume 2115.2(14)
_computing_cell_refinement 'CrystalClear-SM Expert 2.0 r3'
_computing_data_collection 'CrystalClear-SM Expert 2.0 r3 (Rigaku, 2009)'
_computing_data_reduction 'CrystalClear-SM Expert 2.0 r3'
_computing_molecular_graphics 'CrystalStructure 4.1.1'
_computing_publication_material 'CrystalStructure 4.1.1 (Rigaku, 2015)'
_computing_structure_refinement 'SHELXL97 (Sheldrick, 2008)'
_computing_structure_solution 'SIR92 (Altomare, et al., 1994)'
_diffrn_ambient_temperature 93
_diffrn_detector_area_resol_mean 7.111
_diffrn_measured_fraction_theta_full 0.990
_diffrn_measured_fraction_theta_max 0.990
_diffrn_measurement_device_type 'Rigaku Saturn724'
_diffrn_measurement_method \w
_diffrn_radiation_type 'Mo K\a'
_diffrn_radiation_wavelength 0.71075
_diffrn_reflns_av_R_equivalents 0.0604
_diffrn_reflns_limit_h_max 22
_diffrn_reflns_limit_h_min -22
_diffrn_reflns_limit_k_max 10
_diffrn_reflns_limit_k_min -10
_diffrn_reflns_limit_l_max 19
_diffrn_reflns_limit_l_min -15
_diffrn_reflns_number 15831
_diffrn_reflns_theta_full 27.470
_diffrn_reflns_theta_max 27.470
_diffrn_reflns_theta_min 3.105
_diffrn_standards_number 0
_exptl_absorpt_coefficient_mu 0.095
_exptl_absorpt_correction_T_max 0.988
_exptl_absorpt_correction_T_min 0.847
_exptl_absorpt_correction_type multi-scan
_exptl_absorpt_process_details 'REQAB (Rigaku, 1998)'
_exptl_crystal_colour red
_exptl_crystal_density_diffrn 1.326
_exptl_crystal_density_method 'not measured'
_exptl_crystal_description block
_exptl_crystal_F_000 888.00
_exptl_crystal_recrystallization_method 'Re-crystallisation from solvent: dichloromethane (good) / n-hexane (poor)'
_exptl_crystal_size_max 0.230
_exptl_crystal_size_mid 0.140
_exptl_crystal_size_min 0.130
_refine_diff_density_max 0.32
_refine_diff_density_min -0.37
_refine_ls_extinction_method none
_refine_ls_goodness_of_fit_ref 1.123
_refine_ls_hydrogen_treatment constr
_refine_ls_number_parameters 281
_refine_ls_number_reflns 4790
_refine_ls_number_restraints 0
_refine_ls_R_factor_all 0.0906
_refine_ls_R_factor_gt 0.0732
_refine_ls_shift/su_max 0.001
_refine_ls_structure_factor_coef Fsqd
_refine_ls_weighting_details 'w = 1/[\s^2^(Fo^2^)+(0.0492P)^2^+2.5108P] where P=(Fo^2^+2Fc^2^)/3'
_refine_ls_weighting_scheme calc
_refine_ls_wR_factor_gt 0.1513
_refine_ls_wR_factor_ref 0.1641
_reflns_number_gt 3878
_reflns_number_total 4790
_reflns_threshold_expression F^2^>2.0\s(F^2^)
_cod_data_source_file c7cc03279j2.cif
_cod_data_source_block BODIPY-diCHO-hexDCM
_cod_database_code 7120247

loop_
_space_group_symop_id
_space_group_symop_operation_xyz
1 +X,+Y,+Z
2 -X,1/2+Y,1/2-Z
3 -X,-Y,-Z
4 +X,-1/2-Y,-1/2+Z

loop_
_atom_site_label
_atom_site_type_symbol
_atom_site_fract_x
_atom_site_fract_y
_atom_site_fract_z
_atom_site_U_iso_or_equiv
_atom_site_adp_type
_atom_site_occupancy
_atom_site_symmetry_multiplicity
_atom_site_calc_flag
_atom_site_refinement_flags
F1 F 0.08176(9) 0.23396(18) 1.00069(10) 0.0249(3) Uani 1 1 d .
F2 F 0.03218(8) 0.35148(17) 0.86065(10) 0.0248(3) Uani 1 1 d .
O3 O 0.31624(12) 0.8748(2) 1.03896(14) 0.0319(5) Uani 1 1 d .
O4 O 0.15019(11) -0.3326(2) 0.73583(14) 0.0341(5) Uani 1 1 d .
N5 N 0.13184(11) 0.1416(2) 0.87980(13) 0.0187(4) Uani 1 1 d .
N6 N 0.17117(11) 0.4073(2) 0.95040(13) 0.0181(4) Uani 1 1 d .
C7 C 0.20254(13) 0.1441(3) 0.85199(15) 0.0178(5) Uani 1 1 d .
C8 C 0.23947(13) 0.4071(3) 0.91818(15) 0.0181(5) Uani 1 1 d .
C9 C 0.40531(14) 0.2379(3) 0.89867(15) 0.0188(5) Uani 1 1 d .
C10 C 0.25446(13) 0.2756(3) 0.86935(15) 0.0170(5) Uani 1 1 d .
C11 C 0.01695(15) -0.0421(3) 0.87509(18) 0.0258(5) Uani 1 1 d .
H11A H -0.0118 0.0547 0.8826 0.031 Uiso 1 1 calc R
H11B H 0.0298 -0.1056 0.9313 0.031 Uiso 1 1 calc R
H11C H -0.0180 -0.1038 0.8234 0.031 Uiso 1 1 calc R
C12 C 0.24023(14) 0.6346(3) 0.99538(16) 0.0204(5) Uani 1 1 d .
C13 C 0.09437(14) 0.0011(3) 0.85673(16) 0.0197(5) Uani 1 1 d .
C14 C 0.20778(14) -0.0046(3) 0.81000(16) 0.0191(5) Uani 1 1 d .
C15 C 0.25803(15) 0.7907(3) 1.03735(17) 0.0243(5) Uani 1 1 d .
H15 H 0.2208 0.8311 1.0663 0.029 Uiso 1 1 calc R
C16 C 0.31940(14) 0.3213(3) 0.74656(16) 0.0190(5) Uani 1 1 d .
C17 C 0.32800(14) 0.2768(3) 0.83743(16) 0.0184(5) Uani 1 1 d .
C18 C 0.27283(15) -0.0586(3) 0.77136(18) 0.0253(5) Uani 1 1 d .
H18A H 0.2694 -0.1739 0.7629 0.030 Uiso 1 1 calc R
H18B H 0.3267 -0.0305 0.8138 0.030 Uiso 1 1 calc R
H18C H 0.2651 -0.0069 0.7121 0.030 Uiso 1 1 calc R
C19 C 0.28291(14) 0.5505(3) 0.94516(16) 0.0194(5) Uani 1 1 d .
C20 C 0.11711(15) -0.2535(3) 0.78027(17) 0.0237(5) Uani 1 1 d .
H20 H 0.0725 -0.3007 0.7947 0.028 Uiso 1 1 calc R
C21 C 0.23673(15) 0.3552(3) 0.67779(16) 0.0240(5) Uani 1 1 d .
H21A H 0.2012 0.2626 0.6727 0.029 Uiso 1 1 calc R
H21B H 0.2432 0.3780 0.6179 0.029 Uiso 1 1 calc R
H21C H 0.2121 0.4471 0.6982 0.029 Uiso 1 1 calc R
C22 C 0.10705(15) 0.5821(3) 1.03849(18) 0.0262(6) Uani 1 1 d .
H22A H 0.1065 0.5010 1.0840 0.031 Uiso 1 1 calc R
H22B H 0.0536 0.5850 0.9907 0.031 Uiso 1 1 calc R
H22C H 0.1186 0.6860 1.0685 0.031 Uiso 1 1 calc R
C23 C 0.17174(14) 0.5432(3) 0.99616(16) 0.0203(5) Uani 1 1 d .
C24 C 0.35782(15) 0.6067(3) 0.92513(18) 0.0246(5) Uani 1 1 d .
H24A H 0.3617 0.7224 0.9312 0.029 Uiso 1 1 calc R
H24B H 0.3545 0.5765 0.8625 0.029 Uiso 1 1 calc R
H24C H 0.4064 0.5581 0.9686 0.029 Uiso 1 1 calc R
C25 C 0.13991(14) -0.0927(3) 0.81333(16) 0.0204(5) Uani 1 1 d .
C26 C 0.41542(15) 0.1896(3) 0.99610(16) 0.0241(5) Uani 1 1 d .
H26A H 0.3795 0.0994 0.9961 0.029 Uiso 1 1 calc R
H26B H 0.4009 0.2789 1.0288 0.029 Uiso 1 1 calc R
H26C H 0.4725 0.1592 1.0268 0.029 Uiso 1 1 calc R
C27 C 0.38946(15) 0.3341(3) 0.72078(17) 0.0231(5) Uani 1 1 d .
H27 H 0.3845 0.3695 0.6605 0.028 Uiso 1 1 calc R
C28 C 0.47311(14) 0.2458(3) 0.86845(16) 0.0222(5) Uani 1 1 d .
H28 H 0.5251 0.2156 0.9090 0.027 Uiso 1 1 calc R
C29 C 0.46704(15) 0.2967(3) 0.78039(18) 0.0259(6) Uani 1 1 d .
C30 C 0.54233(17) 0.3100(4) 0.7510(2) 0.0395(7) Uani 1 1 d .
H30A H 0.5905 0.3247 0.8051 0.047 Uiso 1 1 calc R
H30B H 0.5368 0.4012 0.7098 0.047 Uiso 1 1 calc R
H30C H 0.5487 0.2130 0.7188 0.047 Uiso 1 1 calc R
B32 B 0.10098(16) 0.2841(3) 0.92421(18) 0.0194(5) Uani 1 1 d .

loop_
_atom_site_aniso_label
_atom_site_aniso_U_11
_atom_site_aniso_U_22
_atom_site_aniso_U_33
_atom_site_aniso_U_23
_atom_site_aniso_U_13
_atom_site_aniso_U_12
F1 0.0255(7) 0.0290(8) 0.0237(8) -0.0023(6) 0.0128(6) -0.0043(6)
F2 0.0187(7) 0.0256(8) 0.0267(8) -0.0013(6) 0.0023(6) 0.0026(6)
O3 0.0326(10) 0.0263(10) 0.0380(11) -0.0071(8) 0.0128(9) -0.0079(8)
O4 0.0274(9) 0.0256(10) 0.0470(12) -0.0107(9) 0.0082(9) 0.0025(8)
N5 0.0156(9) 0.0210(10) 0.0192(10) 0.0000(8) 0.0051(8) -0.0013(8)
N6 0.0177(9) 0.0195(10) 0.0187(10) -0.0017(8) 0.0078(8) 0.0003(8)
C7 0.0139(10) 0.0236(12) 0.0163(11) 0.0015(9) 0.0053(8) 0.0017(9)
C8 0.0156(10) 0.0220(12) 0.0174(11) 0.0006(9) 0.0063(9) -0.0002(9)
C9 0.0173(11) 0.0220(12) 0.0165(11) -0.0008(9) 0.0046(9) -0.0021(9)
C10 0.0158(10) 0.0206(11) 0.0139(11) 0.0012(8) 0.0035(8) 0.0025(9)
C11 0.0213(12) 0.0248(13) 0.0324(14) -0.0005(10) 0.0100(10) -0.0052(10)
C12 0.0184(11) 0.0221(12) 0.0199(12) -0.0024(9) 0.0048(9) 0.0018(9)
C13 0.0194(11) 0.0202(12) 0.0187(11) 0.0009(9) 0.0048(9) -0.0006(9)
C14 0.0188(11) 0.0193(11) 0.0179(11) 0.0002(9) 0.0039(9) 0.0015(9)
C15 0.0247(12) 0.0261(13) 0.0217(12) -0.0040(10) 0.0069(10) 0.0003(10)
C16 0.0209(11) 0.0184(12) 0.0179(11) -0.0022(9) 0.0063(9) 0.0001(9)
C17 0.0184(11) 0.0192(11) 0.0191(11) -0.0037(9) 0.0078(9) -0.0016(9)
C18 0.0230(12) 0.0240(13) 0.0306(14) -0.0036(10) 0.0109(10) 0.0009(10)
C19 0.0182(11) 0.0217(12) 0.0170(11) 0.0018(9) 0.0039(9) -0.0022(9)
C20 0.0200(11) 0.0206(12) 0.0265(13) 0.0014(10) 0.0017(10) 0.0009(10)
C21 0.0234(12) 0.0280(13) 0.0186(12) 0.0022(10) 0.0035(10) 0.0033(10)
C22 0.0237(12) 0.0285(13) 0.0290(14) -0.0072(11) 0.0121(11) -0.0008(10)
C23 0.0183(11) 0.0224(12) 0.0195(11) -0.0021(9) 0.0048(9) 0.0000(9)
C24 0.0237(12) 0.0244(13) 0.0276(13) -0.0030(10) 0.0110(10) -0.0053(10)
C25 0.0196(11) 0.0195(12) 0.0215(12) -0.0002(9) 0.0056(9) 0.0007(9)
C26 0.0233(12) 0.0305(14) 0.0178(12) 0.0038(10) 0.0056(9) 0.0009(10)
C27 0.0261(12) 0.0274(13) 0.0177(12) 0.0013(9) 0.0095(10) 0.0010(10)
C28 0.0160(10) 0.0310(13) 0.0188(12) -0.0011(10) 0.0045(9) -0.0005(10)
C29 0.0207(11) 0.0352(15) 0.0245(13) -0.0017(11) 0.0109(10) -0.0009(10)
C30 0.0260(13) 0.065(2) 0.0321(16) 0.0090(14) 0.0157(12) 0.0020(14)
B32 0.0179(12) 0.0206(13) 0.0207(13) -0.0007(10) 0.0075(10) 0.0008(10)

loop_
_atom_type_symbol
_atom_type_description
_atom_type_scat_dispersion_real
_atom_type_scat_dispersion_imag
_atom_type_scat_source
C C 0.0033 0.0016
;
International Tables for Crystallography
(Vol. C, Tables 4.2.6.8 and 6.1.1.4)
;
H H 0.0000 0.0000
;
International Tables for Crystallography
(Vol. C, Table 6.1.1.4)
;
B B 0.0013 0.0007
;
International Tables for Crystallography
(Vol. C, Tables 4.2.6.8 and 6.1.1.4)
;
F F 0.0171 0.0103
;
International Tables for Crystallography
(Vol. C, Tables 4.2.6.8 and 6.1.1.4)
;
N N 0.0061 0.0033
;
International Tables for Crystallography
(Vol. C, Tables 4.2.6.8 and 6.1.1.4)
;
O O 0.0106 0.0060
;
International Tables for Crystallography
(Vol. C, Tables 4.2.6.8 and 6.1.1.4)
;

loop_
_geom_angle_atom_site_label_1
_geom_angle_atom_site_label_2
_geom_angle_atom_site_label_3
_geom_angle
C13 N5 C7 108.79(19)
C13 N5 B32 126.5(2)
C7 N5 B32 124.56(19)
C23 N6 C8 108.37(19)
C23 N6 B32 125.81(19)
C8 N6 B32 125.18(19)
C10 C7 N5 121.0(2)
C10 C7 C14 131.0(2)
N5 C7 C14 107.9(2)
C10 C8 N6 120.1(2)
C10 C8 C19 131.4(2)
N6 C8 C19 108.6(2)
C28 C9 C17 119.0(2)
C28 C9 C26 119.9(2)
C17 C9 C26 121.1(2)
C7 C10 C8 120.9(2)
C7 C10 C17 120.0(2)
C8 C10 C17 119.1(2)
C13 C11 H11A 109.5
C13 C11 H11B 109.5
H11A C11 H11B 109.5
C13 C11 H11C 109.5
H11A C11 H11C 109.5
H11B C11 H11C 109.5
C23 C12 C19 108.1(2)
C23 C12 C15 123.3(2)
C19 C12 C15 128.5(2)
N5 C13 C25 109.0(2)
N5 C13 C11 123.3(2)
C25 C13 C11 127.7(2)
C25 C14 C7 106.1(2)
C25 C14 C18 126.3(2)
C7 C14 C18 127.6(2)
O3 C15 C12 126.2(2)
O3 C15 H15 116.9
C12 C15 H15 116.9
C27 C16 C17 118.3(2)
C27 C16 C21 119.9(2)
C17 C16 C21 121.7(2)
C9 C17 C16 120.5(2)
C9 C17 C10 120.0(2)
C16 C17 C10 119.4(2)
C14 C18 H18A 109.5
C14 C18 H18B 109.5
H18A C18 H18B 109.5
C14 C18 H18C 109.5
H18A C18 H18C 109.5
H18B C18 H18C 109.5
C12 C19 C8 105.7(2)
C12 C19 C24 125.8(2)
C8 C19 C24 128.5(2)
O4 C20 C25 125.6(2)
O4 C20 H20 117.2
C25 C20 H20 117.2
C16 C21 H21A 109.5
C16 C21 H21B 109.5
H21A C21 H21B 109.5
C16 C21 H21C 109.5
H21A C21 H21C 109.5
H21B C21 H21C 109.5
C23 C22 H22A 109.5
C23 C22 H22B 109.5
H22A C22 H22B 109.5
C23 C22 H22C 109.5
H22A C22 H22C 109.5
H22B C22 H22C 109.5
N6 C23 C12 109.2(2)
N6 C23 C22 122.2(2)
C12 C23 C22 128.6(2)
C19 C24 H24A 109.5
C19 C24 H24B 109.5
H24A C24 H24B 109.5
C19 C24 H24C 109.5
H24A C24 H24C 109.5
H24B C24 H24C 109.5
C14 C25 C13 108.2(2)
C14 C25 C20 128.1(2)
C13 C25 C20 123.6(2)
C9 C26 H26A 109.5
C9 C26 H26B 109.5
H26A C26 H26B 109.5
C9 C26 H26C 109.5
H26A C26 H26C 109.5
H26B C26 H26C 109.5
C16 C27 C29 122.2(2)
C16 C27 H27 118.9
C29 C27 H27 118.9
C9 C28 C29 121.8(2)
C9 C28 H28 119.1
C29 C28 H28 119.1
C28 C29 C27 118.1(2)
C28 C29 C30 120.4(2)
C27 C29 C30 121.5(2)
C29 C30 H30A 109.5
C29 C30 H30B 109.5
H30A C30 H30B 109.5
C29 C30 H30C 109.5
H30A C30 H30C 109.5
H30B C30 H30C 109.5
F1 B32 F2 109.9(2)
F1 B32 N6 111.1(2)
F2 B32 N6 109.3(2)
F1 B32 N5 110.0(2)
F2 B32 N5 109.83(19)
N6 B32 N5 106.61(18)

loop_
_geom_bond_atom_site_label_1
_geom_bond_atom_site_label_2
_geom_bond_distance
F1 B32 1.383(3)
F2 B32 1.396(3)
O3 C15 1.221(3)
O4 C20 1.216(3)
N5 C13 1.342(3)
N5 C7 1.411(3)
N5 B32 1.556(3)
N6 C23 1.342(3)
N6 C8 1.412(3)
N6 B32 1.547(3)
C7 C10 1.396(3)
C7 C14 1.425(3)
C8 C10 1.407(3)
C8 C19 1.413(3)
C9 C28 1.387(3)
C9 C17 1.405(3)
C9 C26 1.507(3)
C10 C17 1.495(3)
C11 C13 1.492(3)
C11 H11A 0.9800
C11 H11B 0.9800
C11 H11C 0.9800
C12 C23 1.412(3)
C12 C19 1.412(3)
C12 C15 1.455(3)
C13 C25 1.419(3)
C14 C25 1.399(3)
C14 C18 1.494(3)
C15 H15 0.9500
C16 C27 1.387(3)
C16 C17 1.407(3)
C16 C21 1.509(3)
C18 H18A 0.9800
C18 H18B 0.9800
C18 H18C 0.9800
C19 C24 1.494(3)
C20 C25 1.458(3)
C20 H20 0.9500
C21 H21A 0.9800
C21 H21B 0.9800
C21 H21C 0.9800
C22 C23 1.492(3)
C22 H22A 0.9800
C22 H22B 0.9800
C22 H22C 0.9800
C24 H24A 0.9800
C24 H24B 0.9800
C24 H24C 0.9800
C26 H26A 0.9800
C26 H26B 0.9800
C26 H26C 0.9800
C27 C29 1.397(3)
C27 H27 0.9500
C28 C29 1.391(4)
C28 H28 0.9500
C29 C30 1.505(3)
C30 H30A 0.9800
C30 H30B 0.9800
C30 H30C 0.9800

loop_
_geom_torsion_atom_site_label_1
_geom_torsion_atom_site_label_2
_geom_torsion_atom_site_label_3
_geom_torsion_atom_site_label_4
_geom_torsion
C13 N5 C7 C10 -178.6(2)
B32 N5 C7 C10 4.9(3)
C13 N5 C7 C14 -0.2(2)
B32 N5 C7 C14 -176.7(2)
C23 N6 C8 C10 178.6(2)
B32 N6 C8 C10 -10.1(3)
C23 N6 C8 C19 -0.5(3)
B32 N6 C8 C19 170.8(2)
N5 C7 C10 C8 2.4(3)
C14 C7 C10 C8 -175.5(2)
N5 C7 C10 C17 -178.7(2)
C14 C7 C10 C17 3.4(4)
N6 C8 C10 C7 0.0(3)
C19 C8 C10 C7 178.9(2)
N6 C8 C10 C17 -178.9(2)
C19 C8 C10 C17 0.0(4)
C7 N5 C13 C25 0.2(3)
B32 N5 C13 C25 176.6(2)
C7 N5 C13 C11 -179.4(2)
B32 N5 C13 C11 -3.0(4)
C10 C7 C14 C25 178.3(2)
N5 C7 C14 C25 0.2(2)
C10 C7 C14 C18 -0.7(4)
N5 C7 C14 C18 -178.8(2)
C23 C12 C15 O3 179.8(3)
C19 C12 C15 O3 -2.9(4)
C28 C9 C17 C16 0.7(4)
C26 C9 C17 C16 -179.9(2)
C28 C9 C17 C10 -177.5(2)
C26 C9 C17 C10 1.9(3)
C27 C16 C17 C9 -3.5(3)
C21 C16 C17 C9 176.7(2)
C27 C16 C17 C10 174.8(2)
C21 C16 C17 C10 -5.1(3)
C7 C10 C17 C9 -98.2(3)
C8 C10 C17 C9 80.7(3)
C7 C10 C17 C16 83.6(3)
C8 C10 C17 C16 -97.5(3)
C23 C12 C19 C8 -1.2(3)
C15 C12 C19 C8 -178.8(2)
C23 C12 C19 C24 178.1(2)
C15 C12 C19 C24 0.5(4)
C10 C8 C19 C12 -177.9(2)
N6 C8 C19 C12 1.1(2)
C10 C8 C19 C24 2.8(4)
N6 C8 C19 C24 -178.2(2)
C8 N6 C23 C12 -0.2(3)
B32 N6 C23 C12 -171.5(2)
C8 N6 C23 C22 179.4(2)
B32 N6 C23 C22 8.1(4)
C19 C12 C23 N6 0.9(3)
C15 C12 C23 N6 178.6(2)
C19 C12 C23 C22 -178.6(2)
C15 C12 C23 C22 -0.9(4)
C7 C14 C25 C13 -0.1(3)
C18 C14 C25 C13 179.0(2)
C7 C14 C25 C20 -179.4(2)
C18 C14 C25 C20 -0.4(4)
N5 C13 C25 C14 -0.1(3)
C11 C13 C25 C14 179.5(2)
N5 C13 C25 C20 179.3(2)
C11 C13 C25 C20 -1.1(4)
O4 C20 C25 C14 -7.5(4)
O4 C20 C25 C13 173.2(2)
C17 C16 C27 C29 3.3(4)
C21 C16 C27 C29 -176.8(2)
C17 C9 C28 C29 2.4(4)
C26 C9 C28 C29 -177.0(2)
C9 C28 C29 C27 -2.6(4)
C9 C28 C29 C30 177.6(3)
C16 C27 C29 C28 -0.3(4)
C16 C27 C29 C30 179.5(3)
C23 N6 B32 F1 -55.3(3)
C8 N6 B32 F1 134.9(2)
C23 N6 B32 F2 66.2(3)
C8 N6 B32 F2 -103.7(2)
C23 N6 B32 N5 -175.2(2)
C8 N6 B32 N5 15.0(3)
C13 N5 B32 F1 51.2(3)
C7 N5 B32 F1 -133.0(2)
C13 N5 B32 F2 -69.9(3)
C7 N5 B32 F2 105.9(2)
C13 N5 B32 N6 171.8(2)
C7 N5 B32 N6 -12.3(3)
